data_7202425
loop_
_publ_author_name
'Ruiz, Jos\'e'
'Rodr\'iguez, Venancio'
'Cutillas, Natalia'
'Hoffmann, Anke'
'Chamayou, Anne-Christine'
'Kazmierczak, Karolina'
'Janiak, Christoph'

_publ_section_title
;
 Structure--solid-state CPMAS 13C NMR correlation in palladacycle
 solvates (pseudo-polymorphs) with a transformation from Z&#x2032; = 1
 to Z&#x2032; = 2
;
_journal_issue 12
_journal_name_full CrystEngComm
_journal_page_first 1928
_journal_paper_doi 10.1039/b812012a
_journal_volume 10
_journal_year 2008
_chemical_formula_moiety 'C33 H37 N3 O2 Pd2, 1.5(C7 H8)'
_chemical_formula_sum 'C43.5 H49 N3 O2 Pd2'
_chemical_formula_weight 858.66
_chemical_name_common
;
Bis((N,N-dimethylbenzylamine-kappaN,kappaC)palladium(ii))(mu-
acetato-kappaO:kappaO') (mu-benzophenone iminato-kappaN:kappaN) .
1.5toluene
;
_chemical_name_systematic
;
Bis{(N,N-dimethylbenzylamine-\kN,\kC)palladium(II)}(\m-acetato-\kO:\kO')
(\m-benzophenone iminato-\kN:\kN) . 1.5toluene
;
_space_group_IT_number 2
_symmetry_cell_setting triclinic
_symmetry_space_group_name_Hall '-P 1'
_symmetry_space_group_name_H-M 'P -1'
_atom_sites_solution_hydrogens geom
_atom_sites_solution_primary direct
_atom_sites_solution_secondary difmap
_audit_creation_method SHELXL-97
_cell_angle_alpha 82.7420(10)
_cell_angle_beta 83.1070(10)
_cell_angle_gamma 75.9870(10)
_cell_formula_units_Z 2
_cell_length_a 9.5075(5)
_cell_length_b 11.3472(6)
_cell_length_c 18.5747(10)
_cell_measurement_reflns_used 9999
_cell_measurement_temperature 100(2)
_cell_measurement_theta_max 27.95
_cell_measurement_theta_min 2.2
_cell_volume 1920.35(18)
_computing_cell_refinement SMART
_computing_data_collection 'SMART (Bruker 1997)'
_computing_data_reduction 'SAINT (Bruker 1997)'
_computing_molecular_graphics 'DIAMOND (Crystal Impact, 2006)'
_computing_structure_refinement 'SHELXL-97 (Sheldrick, 1997)'
_computing_structure_solution 'SHELXS-97 (Sheldrick, 1997)'
_diffrn_ambient_temperature 100(2)
_diffrn_measured_fraction_theta_full 0.993
_diffrn_measured_fraction_theta_max 0.993
_diffrn_measurement_device_type 'Bruker Smart CCD area diffractometer'
_diffrn_measurement_method '\w scans'
_diffrn_radiation_monochromator graphite
_diffrn_radiation_source 'fine-focus sealed tube'
_diffrn_radiation_type MoK\a
_diffrn_radiation_wavelength 0.71073
_diffrn_reflns_av_R_equivalents 0.0218
_diffrn_reflns_av_sigmaI/netI 0.0273
_diffrn_reflns_limit_h_max 11
_diffrn_reflns_limit_h_min -11
_diffrn_reflns_limit_k_max 14
_diffrn_reflns_limit_k_min -14
_diffrn_reflns_limit_l_max 23
_diffrn_reflns_limit_l_min -23
_diffrn_reflns_number 21096
_diffrn_reflns_theta_full 26.35
_diffrn_reflns_theta_max 26.35
_diffrn_reflns_theta_min 1.86
_exptl_absorpt_coefficient_mu 0.976
_exptl_absorpt_correction_T_max 0.9260
_exptl_absorpt_correction_T_min 0.8439
_exptl_absorpt_correction_type multi-scan
_exptl_absorpt_process_details '(<i>SADABS</i>; Sheldrick, 1996)'
_exptl_crystal_colour yellow
_exptl_crystal_density_diffrn 1.485
_exptl_crystal_density_method 'not measured'
_exptl_crystal_description isometric
_exptl_crystal_F_000 878
_exptl_crystal_size_max 0.18
_exptl_crystal_size_mid 0.17
_exptl_crystal_size_min 0.08
_refine_diff_density_max 0.952
_refine_diff_density_min -0.493
_refine_diff_density_rms 0.090
_refine_ls_extinction_method none
_refine_ls_goodness_of_fit_ref 1.086
_refine_ls_hydrogen_treatment constr
_refine_ls_matrix_type full
_refine_ls_number_parameters 455
_refine_ls_number_reflns 7772
_refine_ls_number_restraints 0
_refine_ls_restrained_S_all 1.086
_refine_ls_R_factor_all 0.0365
_refine_ls_R_factor_gt 0.0324
_refine_ls_shift/su_max 0.003
_refine_ls_shift/su_mean 0.000
_refine_ls_structure_factor_coef Fsqd
_refine_ls_weighting_details 'calc w=1/[\s^2^(Fo^2^)+(0.0349P)^2^+2.3412P] where P=(Fo^2^+2Fc^2^)/3'
_refine_ls_weighting_scheme calc
_refine_ls_wR_factor_gt 0.0746
_refine_ls_wR_factor_ref 0.0766
_reflns_number_gt 7089
_reflns_number_total 7772
_reflns_threshold_expression >2sigma(I)
_cod_data_source_file b812012a.txt
_cod_data_source_block vrr171cs
_cod_depositor_comments
;
The following automatic conversions were performed:
'_exptl_absorpt_correction_type' value 'Multi-scan' changed to
'multi-scan' according to
'/home/saulius/struct/CIF-dictionaries/cif_core.dic' dictionary named
'cif_core.dic' version 2.4.1 from 2010-06-29.

Automatic conversion script
Id: cif_fix_enum 1527 2010-12-29 10:47:43Z saulius 
;
_cod_original_sg_symbol_H-M P-1
_cod_original_formula_sum 'C43.50 H49 N3 O2 Pd2'
_cod_database_code 7202425

loop_
_symmetry_equiv_pos_as_xyz
'x, y, z'
'-x, -y, -z'

loop_
_atom_site_label
_atom_site_type_symbol
_atom_site_fract_x
_atom_site_fract_y
_atom_site_fract_z
_atom_site_U_iso_or_equiv
_atom_site_adp_type
_atom_site_occupancy
_atom_site_symmetry_multiplicity
_atom_site_calc_flag
_atom_site_refinement_flags
_atom_site_disorder_assembly
_atom_site_disorder_group
Pd1 Pd 0.52066(2) 0.727009(17) 0.693189(11) 0.01493(6) Uani 1 1 d . . .
Pd2 Pd 0.60890(2) 0.456128(17) 0.656377(11) 0.01510(6) Uani 1 1 d . . .
C1 C 0.3296(3) 0.7861(2) 0.65314(14) 0.0170(5) Uani 1 1 d . . .
C2 C 0.2129(3) 0.7294(2) 0.66093(15) 0.0193(6) Uani 1 1 d . . .
H2 H 0.2211 0.6521 0.6886 0.023 Uiso 1 1 calc R . .
C3 C 0.0848(3) 0.7839(3) 0.62894(15) 0.0213(6) Uani 1 1 d . . .
H3 H 0.0070 0.7435 0.6347 0.026 Uiso 1 1 calc R . .
C4 C 0.0701(3) 0.8972(3) 0.58859(16) 0.0241(6) Uani 1 1 d . . .
H4 H -0.0176 0.9342 0.5669 0.029 Uiso 1 1 calc R . .
C5 C 0.1835(3) 0.9559(3) 0.58000(16) 0.0230(6) Uani 1 1 d . . .
H5 H 0.1734 1.0337 0.5527 0.028 Uiso 1 1 calc R . .
C6 C 0.3134(3) 0.9006(2) 0.61151(15) 0.0188(6) Uani 1 1 d . . .
C7 C 0.4429(3) 0.9553(3) 0.59849(16) 0.0227(6) Uani 1 1 d . . .
H7A H 0.4112 1.0452 0.5977 0.027 Uiso 1 1 calc R . .
H7B H 0.4958 0.9359 0.5506 0.027 Uiso 1 1 calc R . .
N1 N 0.5413(2) 0.9057(2) 0.65749(13) 0.0198(5) Uani 1 1 d . . .
C8 C 0.6912(3) 0.9149(3) 0.63062(18) 0.0276(7) Uani 1 1 d . . .
H8A H 0.7556 0.8824 0.6695 0.041 Uiso 1 1 calc R . .
H8B H 0.6928 1.0006 0.6159 0.041 Uiso 1 1 calc R . .
H8C H 0.7248 0.8676 0.5886 0.041 Uiso 1 1 calc R . .
C9 C 0.4899(3) 0.9784(3) 0.72083(17) 0.0272(7) Uani 1 1 d . . .
H9A H 0.3900 0.9731 0.7384 0.041 Uiso 1 1 calc R . .
H9B H 0.4923 1.0640 0.7058 0.041 Uiso 1 1 calc R . .
H9C H 0.5536 0.9462 0.7600 0.041 Uiso 1 1 calc R . .
N2 N 0.4908(2) 0.5606(2) 0.73063(12) 0.0159(5) Uani 1 1 d . . .
C10 C 0.4475(3) 0.5321(2) 0.79697(15) 0.0173(5) Uani 1 1 d . . .
C11 C 0.4114(3) 0.6243(2) 0.85193(15) 0.0200(6) Uani 1 1 d . . .
C12 C 0.4904(4) 0.5998(3) 0.91227(18) 0.0359(8) Uani 1 1 d . . .
H12 H 0.5551 0.5222 0.9205 0.043 Uiso 1 1 calc R . .
C13 C 0.4776(4) 0.6853(3) 0.9608(2) 0.0420(9) Uani 1 1 d . . .
H13 H 0.5359 0.6675 1.0007 0.050 Uiso 1 1 calc R . .
C14 C 0.3803(4) 0.7965(3) 0.95133(18) 0.0368(8) Uani 1 1 d . . .
H14 H 0.3717 0.8561 0.9842 0.044 Uiso 1 1 calc R . .
C15 C 0.2954(4) 0.8205(3) 0.89338(18) 0.0381(9) Uani 1 1 d . . .
H15 H 0.2251 0.8956 0.8877 0.046 Uiso 1 1 calc R . .
C16 C 0.3118(4) 0.7360(3) 0.84348(16) 0.0303(7) Uani 1 1 d . . .
H16 H 0.2546 0.7545 0.8032 0.036 Uiso 1 1 calc R . .
C17 C 0.4425(3) 0.4042(2) 0.82675(14) 0.0193(6) Uani 1 1 d . . .
C18 C 0.5600(3) 0.3059(3) 0.81422(15) 0.0212(6) Uani 1 1 d . . .
H18 H 0.6468 0.3197 0.7871 0.025 Uiso 1 1 calc R . .
C19 C 0.5508(3) 0.1884(3) 0.84105(16) 0.0272(7) Uani 1 1 d . . .
H19 H 0.6318 0.1221 0.8327 0.033 Uiso 1 1 calc R . .
C20 C 0.4243(4) 0.1667(3) 0.88002(17) 0.0302(7) Uani 1 1 d . . .
H20 H 0.4177 0.0856 0.8974 0.036 Uiso 1 1 calc R . .
C21 C 0.3074(4) 0.2638(3) 0.89351(17) 0.0294(7) Uani 1 1 d . . .
H21 H 0.2205 0.2493 0.9202 0.035 Uiso 1 1 calc R . .
C22 C 0.3172(3) 0.3820(3) 0.86816(15) 0.0232(6) Uani 1 1 d . . .
H22 H 0.2381 0.4484 0.8790 0.028 Uiso 1 1 calc R . .
O1 O 0.7311(2) 0.67628(17) 0.73254(11) 0.0221(4) Uani 1 1 d . . .
O2 O 0.8005(2) 0.49038(18) 0.69195(11) 0.0238(4) Uani 1 1 d . . .
C23 C 0.8194(3) 0.5752(3) 0.72430(15) 0.0196(6) Uani 1 1 d . . .
C24 C 0.9641(3) 0.5524(3) 0.75538(18) 0.0290(7) Uani 1 1 d . . .
H24A H 1.0429 0.5311 0.7168 0.043 Uiso 1 1 calc R . .
H24B H 0.9710 0.4849 0.7943 0.043 Uiso 1 1 calc R . .
H24C H 0.9723 0.6262 0.7752 0.043 Uiso 1 1 calc R . .
C25 C 0.4553(3) 0.3904(2) 0.62457(15) 0.0177(5) Uani 1 1 d . . .
C26 C 0.3194(3) 0.3840(3) 0.66078(15) 0.0208(6) Uani 1 1 d . . .
H26 H 0.2919 0.4139 0.7071 0.025 Uiso 1 1 calc R . .
C27 C 0.2235(3) 0.3340(3) 0.62970(17) 0.0241(6) Uani 1 1 d . . .
H27 H 0.1317 0.3300 0.6552 0.029 Uiso 1 1 calc R . .
C28 C 0.2610(3) 0.2903(3) 0.56197(18) 0.0258(6) Uani 1 1 d . . .
H28 H 0.1942 0.2585 0.5405 0.031 Uiso 1 1 calc R . .
C29 C 0.3959(3) 0.2931(3) 0.52587(17) 0.0246(6) Uani 1 1 d . . .
H29 H 0.4224 0.2626 0.4796 0.030 Uiso 1 1 calc R . .
C30 C 0.4935(3) 0.3408(2) 0.55719(15) 0.0197(6) Uani 1 1 d . . .
C31 C 0.6408(3) 0.3476(3) 0.51974(15) 0.0220(6) Uani 1 1 d . . .
H31A H 0.6828 0.2739 0.4941 0.026 Uiso 1 1 calc R . .
H31B H 0.6317 0.4200 0.4833 0.026 Uiso 1 1 calc R . .
N3 N 0.7380(2) 0.3564(2) 0.57533(12) 0.0187(5) Uani 1 1 d . . .
C32 C 0.8595(3) 0.4095(3) 0.53928(17) 0.0262(6) Uani 1 1 d . . .
H32A H 0.8203 0.4912 0.5156 0.039 Uiso 1 1 calc R . .
H32B H 0.9152 0.3572 0.5026 0.039 Uiso 1 1 calc R . .
H32C H 0.9233 0.4151 0.5758 0.039 Uiso 1 1 calc R . .
C33 C 0.7994(3) 0.2329(3) 0.61079(17) 0.0247(6) Uani 1 1 d . . .
H33A H 0.7200 0.1969 0.6351 0.037 Uiso 1 1 calc R . .
H33B H 0.8638 0.2391 0.6469 0.037 Uiso 1 1 calc R . .
H33C H 0.8549 0.1810 0.5738 0.037 Uiso 1 1 calc R . .
C34 C 1.0496(5) 1.1380(5) 0.7844(3) 0.0762(15) Uani 1 1 d . . .
H34A H 1.1283 1.1431 0.8126 0.114 Uiso 1 1 calc R . .
H34B H 0.9846 1.2190 0.7765 0.114 Uiso 1 1 calc R . .
H34C H 1.0910 1.1088 0.7372 0.114 Uiso 1 1 calc R . .
C35 C 0.9657(4) 1.0516(4) 0.8252(2) 0.0471(10) Uani 1 1 d . . .
C36 C 0.9262(4) 0.9656(4) 0.7901(2) 0.0458(10) Uani 1 1 d . . .
H36 H 0.9559 0.9600 0.7397 0.055 Uiso 1 1 calc R . .
C37 C 0.8442(5) 0.8878(3) 0.8270(2) 0.0534(12) Uani 1 1 d . . .
H37 H 0.8162 0.8310 0.8015 0.064 Uiso 1 1 calc R . .
C38 C 0.8022(5) 0.8920(4) 0.9010(3) 0.0551(11) Uani 1 1 d . . .
H38 H 0.7446 0.8392 0.9262 0.066 Uiso 1 1 calc R . .
C39 C 0.8451(5) 0.9732(4) 0.9369(2) 0.0521(11) Uani 1 1 d . . .
H39 H 0.8206 0.9746 0.9880 0.063 Uiso 1 1 calc R . .
C40 C 0.9232(4) 1.0529(4) 0.9001(2) 0.0481(10) Uani 1 1 d . . .
H40 H 0.9490 1.1104 0.9260 0.058 Uiso 1 1 calc R . .
C41 C 0.8464(14) 0.4044(12) 0.9398(8) 0.085(4) Uiso 0.50 1 d P A -1
H41A H 0.7824 0.3684 0.9768 0.128 Uiso 0.50 1 calc PR A -1
H41B H 0.9084 0.3404 0.9118 0.128 Uiso 0.50 1 calc PR A -1
H41C H 0.7872 0.4659 0.9069 0.128 Uiso 0.50 1 calc PR A -1
C42 C 0.9424(10) 0.4652(8) 0.9771(5) 0.053(2) Uiso 0.50 1 d P A -1
C43 C 0.9460(7) 0.5794(6) 0.9502(4) 0.0215(13) Uiso 0.50 1 d P A -1
H43 H 0.8876 0.6211 0.9126 0.026 Uiso 0.50 1 calc PR A -1
C44 C 1.0460(9) 0.6398(8) 0.9817(4) 0.0472(19) Uiso 0.50 1 d P A -1
H44 H 1.0471 0.7224 0.9654 0.057 Uiso 0.50 1 calc PR A -1
C45 C 1.1332(10) 0.5796(8) 1.0321(5) 0.047(2) Uiso 0.50 1 d P A -1
H45 H 1.2026 0.6153 1.0486 0.056 Uiso 0.50 1 calc PR A -1
C46 C 1.1189(12) 0.4599(10) 1.0605(6) 0.069(3) Uiso 0.50 1 d P A -1
H46 H 1.1731 0.4183 1.0997 0.083 Uiso 0.50 1 calc PR A -1
C47 C 1.0208(9) 0.3994(7) 1.0300(4) 0.0361(17) Uiso 0.50 1 d P A -1
H47 H 1.0138 0.3182 1.0469 0.043 Uiso 0.50 1 calc PR A -1

loop_
_atom_site_aniso_label
_atom_site_aniso_U_11
_atom_site_aniso_U_22
_atom_site_aniso_U_33
_atom_site_aniso_U_23
_atom_site_aniso_U_13
_atom_site_aniso_U_12
Pd1 0.01556(11) 0.01299(11) 0.01546(11) -0.00117(8) -0.00190(8) -0.00168(8)
Pd2 0.01553(11) 0.01323(11) 0.01559(11) -0.00173(8) -0.00067(8) -0.00174(8)
C1 0.0182(13) 0.0164(13) 0.0148(13) -0.0034(10) 0.0002(10) -0.0005(10)
C2 0.0226(14) 0.0165(13) 0.0168(13) -0.0005(10) -0.0006(11) -0.0018(11)
C3 0.0202(14) 0.0236(15) 0.0192(14) -0.0022(11) -0.0023(11) -0.0031(11)
C4 0.0224(15) 0.0257(15) 0.0211(14) -0.0013(12) -0.0055(11) 0.0013(12)
C5 0.0286(15) 0.0169(14) 0.0211(14) 0.0008(11) -0.0033(12) -0.0013(12)
C6 0.0208(14) 0.0175(13) 0.0176(13) -0.0030(10) -0.0015(11) -0.0029(11)
C7 0.0271(15) 0.0152(14) 0.0241(15) 0.0026(11) -0.0047(12) -0.0029(11)
N1 0.0198(12) 0.0145(11) 0.0246(12) -0.0018(9) -0.0024(10) -0.0032(9)
C8 0.0222(15) 0.0225(15) 0.0383(18) -0.0023(13) 0.0008(13) -0.0079(12)
C9 0.0300(16) 0.0198(15) 0.0325(17) -0.0113(13) -0.0037(13) -0.0021(12)
N2 0.0148(11) 0.0137(11) 0.0176(11) -0.0010(9) -0.0028(9) 0.0000(9)
C10 0.0142(13) 0.0164(13) 0.0193(14) -0.0001(10) -0.0040(10) 0.0005(10)
C11 0.0227(14) 0.0178(14) 0.0175(14) -0.0004(11) 0.0008(11) -0.0026(11)
C12 0.048(2) 0.0231(16) 0.0332(18) -0.0065(13) -0.0192(16) 0.0076(14)
C13 0.058(2) 0.0339(19) 0.0326(19) -0.0091(15) -0.0209(17) 0.0031(17)
C14 0.057(2) 0.0262(17) 0.0241(16) -0.0102(13) -0.0016(15) -0.0012(15)
C15 0.051(2) 0.0251(17) 0.0268(17) -0.0075(13) -0.0043(15) 0.0158(15)
C16 0.0358(18) 0.0281(16) 0.0184(15) -0.0028(12) -0.0056(13) 0.0107(13)
C17 0.0241(14) 0.0184(14) 0.0143(13) -0.0002(10) -0.0058(11) -0.0019(11)
C18 0.0234(14) 0.0199(14) 0.0182(14) -0.0005(11) -0.0043(11) -0.0007(11)
C19 0.0345(17) 0.0195(15) 0.0241(15) -0.0030(12) -0.0076(13) 0.0031(13)
C20 0.046(2) 0.0195(15) 0.0266(16) 0.0038(12) -0.0075(14) -0.0121(14)
C21 0.0325(17) 0.0339(18) 0.0235(16) 0.0015(13) 0.0002(13) -0.0142(14)
C22 0.0235(15) 0.0256(15) 0.0187(14) 0.0004(11) -0.0013(11) -0.0041(12)
O1 0.0195(10) 0.0181(10) 0.0289(11) -0.0041(8) -0.0057(8) -0.0019(8)
O2 0.0186(10) 0.0236(11) 0.0291(11) -0.0086(9) -0.0015(8) -0.0021(8)
C23 0.0200(14) 0.0199(14) 0.0181(14) -0.0002(11) 0.0015(11) -0.0054(11)
C24 0.0235(15) 0.0230(16) 0.0399(19) -0.0027(13) -0.0085(13) -0.0019(12)
C25 0.0210(14) 0.0109(12) 0.0206(14) 0.0010(10) -0.0063(11) -0.0019(10)
C26 0.0214(14) 0.0193(14) 0.0201(14) -0.0011(11) -0.0020(11) -0.0021(11)
C27 0.0184(14) 0.0193(14) 0.0333(17) 0.0016(12) -0.0050(12) -0.0028(11)
C28 0.0249(15) 0.0160(14) 0.0382(18) -0.0044(12) -0.0143(13) -0.0016(12)
C29 0.0268(15) 0.0176(14) 0.0288(16) -0.0075(12) -0.0093(12) 0.0020(12)
C30 0.0204(14) 0.0132(13) 0.0225(14) -0.0007(11) -0.0044(11) 0.0023(10)
C31 0.0252(15) 0.0213(14) 0.0180(14) -0.0054(11) -0.0032(11) -0.0004(11)
N3 0.0188(11) 0.0152(11) 0.0197(12) -0.0005(9) -0.0021(9) -0.0003(9)
C32 0.0204(14) 0.0290(16) 0.0273(16) -0.0055(13) 0.0032(12) -0.0034(12)
C33 0.0270(15) 0.0164(14) 0.0271(16) -0.0013(12) -0.0050(12) 0.0029(12)
C34 0.046(3) 0.102(4) 0.085(4) 0.002(3) -0.019(3) -0.025(3)
C35 0.0308(19) 0.061(3) 0.045(2) -0.0106(19) -0.0148(16) 0.0047(17)
C36 0.046(2) 0.051(2) 0.0318(19) -0.0168(17) -0.0134(16) 0.0159(18)
C37 0.070(3) 0.029(2) 0.057(3) -0.0130(18) -0.033(2) 0.0154(19)
C38 0.058(3) 0.035(2) 0.061(3) 0.0065(19) -0.017(2) 0.0110(19)
C39 0.058(3) 0.048(2) 0.036(2) -0.0050(18) -0.0088(19) 0.017(2)
C40 0.051(2) 0.050(2) 0.041(2) -0.0227(19) -0.0215(18) 0.0102(19)

loop_
_atom_type_symbol
_atom_type_description
_atom_type_scat_dispersion_real
_atom_type_scat_dispersion_imag
_atom_type_scat_source
C C 0.0033 0.0016 'International Tables Vol C Tables 4.2.6.8 and 6.1.1.4'
H H 0.0000 0.0000 'International Tables Vol C Tables 4.2.6.8 and 6.1.1.4'
N N 0.0061 0.0033 'International Tables Vol C Tables 4.2.6.8 and 6.1.1.4'
O O 0.0106 0.0060 'International Tables Vol C Tables 4.2.6.8 and 6.1.1.4'
Pd Pd -0.9988 1.0072 'International Tables Vol C Tables 4.2.6.8 and 6.1.1.4'

loop_
_geom_angle_atom_site_label_1
_geom_angle_atom_site_label_2
_geom_angle_atom_site_label_3
_geom_angle
_geom_angle_site_symmetry_1
_geom_angle_site_symmetry_3
_geom_angle_publ_flag
C1 Pd1 N2 95.42(10) . . ?
C1 Pd1 N1 82.85(10) . . ?
N2 Pd1 N1 176.80(9) . . ?
C1 Pd1 O1 175.49(9) . . ?
N2 Pd1 O1 89.06(8) . . ?
N1 Pd1 O1 92.70(8) . . ?
C1 Pd1 Pd2 101.99(8) . . ?
N2 Pd1 Pd2 38.39(6) . . ?
N1 Pd1 Pd2 144.59(6) . . ?
O1 Pd1 Pd2 81.23(5) . . ?
C25 Pd2 N2 99.63(10) . . ?
C25 Pd2 N3 82.71(10) . . ?
N2 Pd2 N3 176.23(9) . . ?
C25 Pd2 O2 168.51(9) . . ?
N2 Pd2 O2 88.34(8) . . ?
N3 Pd2 O2 89.78(8) . . ?
C25 Pd2 Pd1 116.63(8) . . ?
N2 Pd2 Pd1 38.64(6) . . ?
N3 Pd2 Pd1 137.62(6) . . ?
O2 Pd2 Pd1 74.71(5) . . ?
C2 C1 C6 117.7(2) . . ?
C2 C1 Pd1 128.5(2) . . ?
C6 C1 Pd1 113.8(2) . . ?
C3 C2 C1 121.3(3) . . ?
C3 C2 H2 119.4 . . ?
C1 C2 H2 119.4 . . ?
C4 C3 C2 120.3(3) . . ?
C4 C3 H3 119.8 . . ?
C2 C3 H3 119.8 . . ?
C5 C4 C3 119.8(3) . . ?
C5 C4 H4 120.1 . . ?
C3 C4 H4 120.1 . . ?
C4 C5 C6 120.0(3) . . ?
C4 C5 H5 120.0 . . ?
C6 C5 H5 120.0 . . ?
C5 C6 C1 120.8(3) . . ?
C5 C6 C7 121.9(3) . . ?
C1 C6 C7 117.1(2) . . ?
C6 C7 N1 109.6(2) . . ?
C6 C7 H7A 109.7 . . ?
N1 C7 H7A 109.7 . . ?
C6 C7 H7B 109.7 . . ?
N1 C7 H7B 109.7 . . ?
H7A C7 H7B 108.2 . . ?
C8 N1 C9 109.4(2) . . ?
C8 N1 C7 109.6(2) . . ?
C9 N1 C7 108.9(2) . . ?
C8 N1 Pd1 114.07(17) . . ?
C9 N1 Pd1 106.65(18) . . ?
C7 N1 Pd1 108.09(17) . . ?
N1 C8 H8A 109.5 . . ?
N1 C8 H8B 109.5 . . ?
H8A C8 H8B 109.5 . . ?
N1 C8 H8C 109.5 . . ?
H8A C8 H8C 109.5 . . ?
H8B C8 H8C 109.5 . . ?
N1 C9 H9A 109.5 . . ?
N1 C9 H9B 109.5 . . ?
H9A C9 H9B 109.5 . . ?
N1 C9 H9C 109.5 . . ?
H9A C9 H9C 109.5 . . ?
H9B C9 H9C 109.5 . . ?
C10 N2 Pd2 130.15(19) . . ?
C10 N2 Pd1 123.08(19) . . ?
Pd2 N2 Pd1 102.96(10) . . ?
N2 C10 C17 122.8(2) . . ?
N2 C10 C11 121.4(2) . . ?
C17 C10 C11 115.5(2) . . ?
C12 C11 C16 117.9(3) . . ?
C12 C11 C10 117.6(3) . . ?
C16 C11 C10 124.3(3) . . ?
C13 C12 C11 121.7(3) . . ?
C13 C12 H12 119.2 . . ?
C11 C12 H12 119.2 . . ?
C14 C13 C12 119.9(3) . . ?
C14 C13 H13 120.0 . . ?
C12 C13 H13 120.0 . . ?
C13 C14 C15 119.3(3) . . ?
C13 C14 H14 120.4 . . ?
C15 C14 H14 120.4 . . ?
C14 C15 C16 120.7(3) . . ?
C14 C15 H15 119.7 . . ?
C16 C15 H15 119.7 . . ?
C15 C16 C11 120.5(3) . . ?
C15 C16 H16 119.8 . . ?
C11 C16 H16 119.8 . . ?
C18 C17 C22 118.8(3) . . ?
C18 C17 C10 121.7(3) . . ?
C22 C17 C10 119.4(2) . . ?
C19 C18 C17 120.4(3) . . ?
C19 C18 H18 119.8 . . ?
C17 C18 H18 119.8 . . ?
C18 C19 C20 120.4(3) . . ?
C18 C19 H19 119.8 . . ?
C20 C19 H19 119.8 . . ?
C19 C20 C21 119.7(3) . . ?
C19 C20 H20 120.1 . . ?
C21 C20 H20 120.1 . . ?
C22 C21 C20 120.1(3) . . ?
C22 C21 H21 120.0 . . ?
C20 C21 H21 120.0 . . ?
C21 C22 C17 120.5(3) . . ?
C21 C22 H22 119.7 . . ?
C17 C22 H22 119.7 . . ?
C23 O1 Pd1 123.80(18) . . ?
C23 O2 Pd2 131.81(18) . . ?
O2 C23 O1 126.8(3) . . ?
O2 C23 C24 115.6(2) . . ?
O1 C23 C24 117.7(2) . . ?
C23 C24 H24A 109.5 . . ?
C23 C24 H24B 109.5 . . ?
H24A C24 H24B 109.5 . . ?
C23 C24 H24C 109.5 . . ?
H24A C24 H24C 109.5 . . ?
H24B C24 H24C 109.5 . . ?
C26 C25 C30 117.6(3) . . ?
C26 C25 Pd2 128.7(2) . . ?
C30 C25 Pd2 113.7(2) . . ?
C27 C26 C25 120.8(3) . . ?
C27 C26 H26 119.6 . . ?
C25 C26 H26 119.6 . . ?
C28 C27 C26 120.5(3) . . ?
C28 C27 H27 119.7 . . ?
C26 C27 H27 119.7 . . ?
C29 C28 C27 119.7(3) . . ?
C29 C28 H28 120.1 . . ?
C27 C28 H28 120.1 . . ?
C28 C29 C30 120.1(3) . . ?
C28 C29 H29 120.0 . . ?
C30 C29 H29 120.0 . . ?
C29 C30 C25 121.2(3) . . ?
C29 C30 C31 122.2(3) . . ?
C25 C30 C31 116.6(2) . . ?
N3 C31 C30 109.1(2) . . ?
N3 C31 H31A 109.9 . . ?
C30 C31 H31A 109.9 . . ?
N3 C31 H31B 109.9 . . ?
C30 C31 H31B 109.9 . . ?
H31A C31 H31B 108.3 . . ?
C32 N3 C33 108.7(2) . . ?
C32 N3 C31 109.5(2) . . ?
C33 N3 C31 109.8(2) . . ?
C32 N3 Pd2 114.44(17) . . ?
C33 N3 Pd2 106.84(17) . . ?
C31 N3 Pd2 107.49(16) . . ?
N3 C32 H32A 109.5 . . ?
N3 C32 H32B 109.5 . . ?
H32A C32 H32B 109.5 . . ?
N3 C32 H32C 109.5 . . ?
H32A C32 H32C 109.5 . . ?
H32B C32 H32C 109.5 . . ?
N3 C33 H33A 109.5 . . ?
N3 C33 H33B 109.5 . . ?
H33A C33 H33B 109.5 . . ?
N3 C33 H33C 109.5 . . ?
H33A C33 H33C 109.5 . . ?
H33B C33 H33C 109.5 . . ?
C35 C34 H34A 109.5 . . ?
C35 C34 H34B 109.5 . . ?
H34A C34 H34B 109.5 . . ?
C35 C34 H34C 109.5 . . ?
H34A C34 H34C 109.5 . . ?
H34B C34 H34C 109.5 . . ?
C36 C35 C40 116.9(4) . . ?
C36 C35 C34 120.8(4) . . ?
C40 C35 C34 122.2(4) . . ?
C37 C36 C35 121.2(4) . . ?
C37 C36 H36 119.4 . . ?
C35 C36 H36 119.4 . . ?
C36 C37 C38 120.7(4) . . ?
C36 C37 H37 119.7 . . ?
C38 C37 H37 119.7 . . ?
C39 C38 C37 118.8(5) . . ?
C39 C38 H38 120.6 . . ?
C37 C38 H38 120.6 . . ?
C38 C39 C40 120.8(4) . . ?
C38 C39 H39 119.6 . . ?
C40 C39 H39 119.6 . . ?
C39 C40 C35 121.6(4) . . ?
C39 C40 H40 119.2 . . ?
C35 C40 H40 119.2 . . ?
C43 C42 C47 125.4(8) . . ?
C43 C42 C41 115.6(9) . . ?
C47 C42 C41 118.9(10) . . ?
C42 C43 C44 117.6(7) . . ?
C42 C43 H43 121.2 . . ?
C44 C43 H43 121.2 . . ?
C45 C44 C43 121.3(8) . . ?
C45 C44 H44 119.4 . . ?
C43 C44 H44 119.4 . . ?
C44 C45 C46 117.9(10) . . ?
C44 C45 H45 121.0 . . ?
C46 C45 H45 121.0 . . ?
C45 C46 C47 121.1(10) . . ?
C45 C46 H46 119.5 . . ?
C47 C46 H46 119.5 . . ?
C42 C47 C46 116.5(8) . . ?
C42 C47 H47 121.8 . . ?
C46 C47 H47 121.8 . . ?

loop_
_geom_bond_atom_site_label_1
_geom_bond_atom_site_label_2
_geom_bond_distance
_geom_bond_site_symmetry_2
_geom_bond_publ_flag
Pd1 C1 1.978(3) . ?
Pd1 N2 2.002(2) . ?
Pd1 N1 2.100(2) . ?
Pd1 O1 2.1342(19) . ?
Pd1 Pd2 3.1247(3) . ?
Pd2 C25 1.970(3) . ?
Pd2 N2 1.991(2) . ?
Pd2 N3 2.090(2) . ?
Pd2 O2 2.145(2) . ?
C1 C2 1.396(4) . ?
C1 C6 1.410(4) . ?
C2 C3 1.391(4) . ?
C2 H2 0.9500 . ?
C3 C4 1.388(4) . ?
C3 H3 0.9500 . ?
C4 C5 1.382(4) . ?
C4 H4 0.9500 . ?
C5 C6 1.403(4) . ?
C5 H5 0.9500 . ?
C6 C7 1.490(4) . ?
C7 N1 1.493(4) . ?
C7 H7A 0.9900 . ?
C7 H7B 0.9900 . ?
N1 C8 1.476(4) . ?
N1 C9 1.489(4) . ?
C8 H8A 0.9800 . ?
C8 H8B 0.9800 . ?
C8 H8C 0.9800 . ?
C9 H9A 0.9800 . ?
C9 H9B 0.9800 . ?
C9 H9C 0.9800 . ?
N2 C10 1.279(3) . ?
C10 C17 1.496(4) . ?
C10 C11 1.505(4) . ?
C11 C12 1.386(4) . ?
C11 C16 1.390(4) . ?
C12 C13 1.381(5) . ?
C12 H12 0.9500 . ?
C13 C14 1.377(5) . ?
C13 H13 0.9500 . ?
C14 C15 1.383(5) . ?
C14 H14 0.9500 . ?
C15 C16 1.386(4) . ?
C15 H15 0.9500 . ?
C16 H16 0.9500 . ?
C17 C18 1.395(4) . ?
C17 C22 1.397(4) . ?
C18 C19 1.382(4) . ?
C18 H18 0.9500 . ?
C19 C20 1.386(5) . ?
C19 H19 0.9500 . ?
C20 C21 1.386(5) . ?
C20 H20 0.9500 . ?
C21 C22 1.385(4) . ?
C21 H21 0.9500 . ?
C22 H22 0.9500 . ?
O1 C23 1.261(3) . ?
O2 C23 1.255(3) . ?
C23 C24 1.508(4) . ?
C24 H24A 0.9800 . ?
C24 H24B 0.9800 . ?
C24 H24C 0.9800 . ?
C25 C26 1.398(4) . ?
C25 C30 1.409(4) . ?
C26 C27 1.395(4) . ?
C26 H26 0.9500 . ?
C27 C28 1.386(4) . ?
C27 H27 0.9500 . ?
C28 C29 1.380(4) . ?
C28 H28 0.9500 . ?
C29 C30 1.394(4) . ?
C29 H29 0.9500 . ?
C30 C31 1.502(4) . ?
C31 N3 1.493(4) . ?
C31 H31A 0.9900 . ?
C31 H31B 0.9900 . ?
N3 C32 1.481(4) . ?
N3 C33 1.484(3) . ?
C32 H32A 0.9800 . ?
C32 H32B 0.9800 . ?
C32 H32C 0.9800 . ?
C33 H33A 0.9800 . ?
C33 H33B 0.9800 . ?
C33 H33C 0.9800 . ?
C34 C35 1.489(7) . ?
C34 H34A 0.9800 . ?
C34 H34B 0.9800 . ?
C34 H34C 0.9800 . ?
C35 C36 1.383(6) . ?
C35 C40 1.403(6) . ?
C36 C37 1.382(6) . ?
C36 H36 0.9500 . ?
C37 C38 1.387(6) . ?
C37 H37 0.9500 . ?
C38 C39 1.365(6) . ?
C38 H38 0.9500 . ?
C39 C40 1.373(6) . ?
C39 H39 0.9500 . ?
C40 H40 0.9500 . ?
C41 C42 1.539(15) . ?
C41 H41A 0.9800 . ?
C41 H41B 0.9800 . ?
C41 H41C 0.9800 . ?
C42 C43 1.336(11) . ?
C42 C47 1.340(12) . ?
C43 C44 1.505(10) . ?
C43 H43 0.9500 . ?
C44 C45 1.335(12) . ?
C44 H44 0.9500 . ?
C45 C46 1.425(14) . ?
C45 H45 0.9500 . ?
C46 C47 1.484(13) . ?
C46 H46 0.9500 . ?
C47 H47 0.9500 . ?
